data_9004062
loop_
_publ_author_name
'Ahmed, F. R.'
'Barnes, W. H.'

_publ_section_title
;
 The crystal structure of rossite
;
_journal_name_full 'The Canadian Mineralogist'
_journal_page_first 713
_journal_page_last 726
_journal_volume 7
_journal_year 1963
_chemical_formula_sum 'Ca O10 V2'
_chemical_name_mineral Rossite
_space_group_IT_number 2
_symmetry_space_group_name_Hall '-P 1'
_symmetry_space_group_name_H-M 'P -1'
_cell_angle_alpha 101.53
_cell_angle_beta 114.97
_cell_angle_gamma 103.38
_cell_length_a 8.534
_cell_length_b 8.556
_cell_length_c 7.015
_cell_formula_units_Z 2
_cell_volume 425.242
_exptl_crystal_density_diffrn 2.358
_cod_original_formula_sum 'Ca V2 O10'
_cod_database_code 9004062

loop_
_symmetry_equiv_pos_as_xyz
x,y,z
-x,-y,-z

loop_
_atom_site_label
_atom_site_fract_x
_atom_site_fract_y
_atom_site_fract_z
_atom_site_U_iso_or_equiv
Ca 0.83900 0.15030 0.99270 0.01013
V1 0.43580 0.33280 0.80020 0.00912
V2 0.37830 0.33660 0.27560 0.00912
O1 0.47200 0.41420 0.09920 0.00849
O2 0.49670 0.38350 0.58330 0.01229
O3 0.80420 0.27310 0.69760 0.02267
O4 0.16250 0.32070 0.17850 0.01811
O5 0.21190 0.23150 0.65760 0.02115
O6 0.53570 0.19030 0.84340 0.01811
O7 0.37410 0.13850 0.19840 0.01621
O8 0.98480 0.01080 0.77750 0.01621
O9 0.71950 0.11620 0.25330 0.02115
O10 0.89480 0.43980 0.20720 0.04154
